data_4504438
loop_
_publ_author_name
'Braverman, Maxwell A.'
'LaDuca, Robert L.'

_publ_section_title
;
 Luminescent Two- and Three-Dimensional Zinc Coordination Polymers
 Containing Isomers of Phenylenediacetate and a Kinked Tethering
 Organodiimine
;
_journal_issue 11
_journal_name_full 'Crystal Growth &amp; Design'
_journal_page_first 2343
_journal_paper_doi 10.1021/cg070599f
_journal_volume 7
_journal_year 2007
_chemical_formula_sum 'C40 H38 N6 O10 Zn2'
_chemical_formula_weight 893.50
_chemical_name_systematic
; 
 ? 
;
_space_group_IT_number 14
_symmetry_cell_setting monoclinic
_symmetry_space_group_name_Hall '-P 2ybc'
_symmetry_space_group_name_H-M 'P 1 21/c 1'
_atom_sites_solution_hydrogens geom
_atom_sites_solution_primary direct
_atom_sites_solution_secondary difmap
_audit_creation_method SHELXL-97
_cell_angle_alpha 90.00
_cell_angle_beta 109.7070(10)
_cell_angle_gamma 90.00
_cell_formula_units_Z 4
_cell_length_a 18.6730(5)
_cell_length_b 12.8309(3)
_cell_length_c 17.4384(4)
_cell_measurement_temperature 173(2)
_cell_volume 3933.38(17)
_computing_structure_refinement 'SHELXL-97 (Sheldrick, 1997)'
_computing_structure_solution 'SHELXS-97 (Sheldrick, 1990)'
_diffrn_ambient_temperature 296(2)
_diffrn_measured_fraction_theta_full 0.999
_diffrn_measured_fraction_theta_max 0.999
_diffrn_radiation_monochromator graphite
_diffrn_radiation_source 'fine-focus sealed tube'
_diffrn_radiation_type MoK\a
_diffrn_radiation_wavelength 0.71073
_diffrn_reflns_av_R_equivalents 0.0403
_diffrn_reflns_av_sigmaI/netI 0.0363
_diffrn_reflns_limit_h_max 24
_diffrn_reflns_limit_h_min -23
_diffrn_reflns_limit_k_max 17
_diffrn_reflns_limit_k_min -15
_diffrn_reflns_limit_l_max 23
_diffrn_reflns_limit_l_min -23
_diffrn_reflns_number 42919
_diffrn_reflns_theta_full 28.32
_diffrn_reflns_theta_max 28.32
_diffrn_reflns_theta_min 1.16
_exptl_absorpt_coefficient_mu 1.286
_exptl_absorpt_correction_T_max 1
_exptl_absorpt_correction_T_min 0.754
_exptl_absorpt_correction_type multi-scan
_exptl_absorpt_process_details SADABS
_exptl_crystal_colour colorless
_exptl_crystal_density_diffrn 1.509
_exptl_crystal_density_method 'not measured'
_exptl_crystal_description plate
_exptl_crystal_F_000 1840
_exptl_crystal_size_max 0.62
_exptl_crystal_size_mid 0.39
_exptl_crystal_size_min 0.11
_refine_diff_density_max 1.330
_refine_diff_density_min -0.346
_refine_diff_density_rms 0.074
_refine_ls_extinction_method none
_refine_ls_goodness_of_fit_ref 1.025
_refine_ls_hydrogen_treatment mixed
_refine_ls_matrix_type full
_refine_ls_number_parameters 542
_refine_ls_number_reflns 9789
_refine_ls_number_restraints 8
_refine_ls_restrained_S_all 1.025
_refine_ls_R_factor_all 0.0532
_refine_ls_R_factor_gt 0.0367
_refine_ls_shift/su_max 0.001
_refine_ls_shift/su_mean 0.000
_refine_ls_structure_factor_coef Fsqd
_refine_ls_weighting_details 'calc w=1/[\s^2^(Fo^2^)+(0.0521P)^2^+2.8094P] where P=(Fo^2^+2Fc^2^)/3'
_refine_ls_weighting_scheme calc
_refine_ls_wR_factor_gt 0.0952
_refine_ls_wR_factor_ref 0.1057
_reflns_number_gt 7611
_reflns_number_total 9789
_reflns_threshold_expression >2sigma(I)
_cod_data_source_file cg070599f-file003.cif
_cod_data_source_block mono
_cod_original_sg_symbol_H-M P2(1)/c
_cod_database_code 4504438

loop_
_symmetry_equiv_pos_as_xyz
'x, y, z'
'-x, y+1/2, -z+1/2'
'-x, -y, -z'
'x, -y-1/2, z-1/2'

loop_
_atom_site_label
_atom_site_type_symbol
_atom_site_fract_x
_atom_site_fract_y
_atom_site_fract_z
_atom_site_U_iso_or_equiv
_atom_site_adp_type
_atom_site_occupancy
_atom_site_symmetry_multiplicity
_atom_site_calc_flag
_atom_site_refinement_flags
Zn1 Zn -0.003866(14) 0.53726(2) 0.277961(15) 0.02104(8) Uani 1 1 d .
Zn2 Zn -0.486333(15) 0.97718(2) 0.201728(15) 0.02162(8) Uani 1 1 d .
O1 O -0.04944(9) 0.67388(13) 0.25893(10) 0.0300(4) Uani 1 1 d .
O1W O -0.17424(12) 1.0048(2) 0.31020(12) 0.0455(5) Uani 1 1 d D
H1WA H -0.2222(11) 0.992(3) 0.2901(19) 0.055 Uiso 1 1 d D
H1WB H -0.1611(18) 1.015(3) 0.2677(15) 0.055 Uiso 1 1 d D
O2 O -0.16423(10) 0.60266(15) 0.21096(13) 0.0391(5) Uani 1 1 d .
O2W O -0.30578(12) 0.51053(18) 0.18633(12) 0.0432(5) Uani 1 1 d D
H2WA H -0.3173(18) 0.523(3) 0.2281(15) 0.052 Uiso 1 1 d D
H2WB H -0.2638(13) 0.541(2) 0.192(2) 0.052 Uiso 1 1 d D
O3 O -0.42535(9) 0.85660(14) 0.19322(11) 0.0324(4) Uani 1 1 d .
O4 O -0.32462(10) 0.95406(16) 0.25559(12) 0.0396(5) Uani 1 1 d .
O5 O -0.89266(9) 0.95363(15) -0.19429(11) 0.0339(4) Uani 1 1 d .
O6 O -0.89534(10) 0.91241(16) -0.07265(12) 0.0393(5) Uani 1 1 d .
O7 O -0.58435(10) 0.92931(17) 0.12281(11) 0.0397(5) Uani 1 1 d .
O8 O -0.63386(10) 1.03705(16) 0.18957(11) 0.0378(5) Uani 1 1 d .
N1 N -0.03311(11) 0.47850(15) 0.16207(11) 0.0224(4) Uani 1 1 d .
N2 N -0.09703(11) 0.35171(17) -0.07191(11) 0.0253(4) Uani 1 1 d D
H2N H -0.1277(14) 0.395(2) -0.1060(15) 0.036(8) Uiso 1 1 d D
N3 N -0.04056(10) 0.07449(16) -0.16347(11) 0.0236(4) Uani 1 1 d .
N4 N -0.47247(11) 1.00589(16) 0.32012(11) 0.0227(4) Uani 1 1 d .
N5 N -0.40700(11) 1.10824(16) 0.56175(11) 0.0229(4) Uani 1 1 d D
H5N H -0.3785(13) 1.0638(18) 0.5951(14) 0.027 Uiso 1 1 d D
N6 N -0.45275(10) 1.38978(15) 0.65828(11) 0.0231(4) Uani 1 1 d .
C1 C -0.22226(13) 0.78784(19) 0.11546(16) 0.0276(5) Uani 1 1 d .
C2 C -0.21722(16) 0.7870(2) 0.03765(18) 0.0392(6) Uani 1 1 d .
H2 H -0.1696 0.7820 0.0319 0.047 Uiso 1 1 calc R
C3 C -0.28098(18) 0.7934(3) -0.03114(18) 0.0452(7) Uani 1 1 d .
H3 H -0.2765 0.7912 -0.0826 0.054 Uiso 1 1 calc R
C4 C -0.35161(16) 0.8031(2) -0.02262(17) 0.0392(7) Uani 1 1 d .
H4 H -0.3950 0.8097 -0.0684 0.047 Uiso 1 1 calc R
C5 C -0.35752(14) 0.8029(2) 0.05383(16) 0.0329(6) Uani 1 1 d .
H5 H -0.4053 0.8093 0.0589 0.039 Uiso 1 1 calc R
C6 C -0.29356(13) 0.79328(19) 0.12437(15) 0.0262(5) Uani 1 1 d .
C7 C -0.14874(13) 0.7849(2) 0.18711(17) 0.0311(6) Uani 1 1 d .
H7A H -0.1552 0.8268 0.2306 0.037 Uiso 1 1 calc R
H7B H -0.1092 0.8173 0.1707 0.037 Uiso 1 1 calc R
C8 C -0.12143(13) 0.67752(19) 0.22090(14) 0.0246(5) Uani 1 1 d .
C9 C -0.30390(15) 0.7860(2) 0.20642(16) 0.0343(6) Uani 1 1 d .
H9A H -0.2544 0.7886 0.2488 0.041 Uiso 1 1 calc R
H9B H -0.3270 0.7195 0.2106 0.041 Uiso 1 1 calc R
C10 C -0.35338(13) 0.8733(2) 0.22043(15) 0.0281(5) Uani 1 1 d .
C11 C -0.75391(12) 0.8107(2) -0.03315(15) 0.0293(5) Uani 1 1 d .
C12 C -0.76207(14) 0.7093(3) -0.0612(2) 0.0474(8) Uani 1 1 d .
H12 H -0.7777 0.6973 -0.1170 0.057 Uiso 1 1 calc R
C13 C -0.74816(16) 0.6272(3) -0.0101(3) 0.0609(11) Uani 1 1 d .
H13 H -0.7545 0.5598 -0.0310 0.073 Uiso 1 1 calc R
C14 C -0.72484(19) 0.6423(3) 0.0717(3) 0.0681(13) Uani 1 1 d .
H14 H -0.7158 0.5857 0.1070 0.082 Uiso 1 1 calc R
C15 C -0.71466(16) 0.7433(3) 0.10223(19) 0.0533(10) Uani 1 1 d .
H15 H -0.6980 0.7538 0.1583 0.064 Uiso 1 1 calc R
C16 C -0.72907(13) 0.8296(2) 0.05012(15) 0.0303(6) Uani 1 1 d .
C17 C -0.77646(15) 0.8971(3) -0.09579(18) 0.0462(8) Uani 1 1 d .
H17A H -0.7646 0.8763 -0.1436 0.055 Uiso 1 1 calc R
H17B H -0.7472 0.9592 -0.0736 0.055 Uiso 1 1 calc R
C18 C -0.86103(13) 0.9218(2) -0.12030(16) 0.0307(5) Uani 1 1 d .
C19 C -0.72080(16) 0.9364(3) 0.0864(2) 0.0596(10) Uani 1 1 d .
H19A H -0.7523 0.9403 0.1206 0.072 Uiso 1 1 calc R
H19B H -0.7409 0.9861 0.0425 0.072 Uiso 1 1 calc R
C20 C -0.64074(14) 0.9706(2) 0.13696(15) 0.0315(6) Uani 1 1 d .
C21 C -0.06094(13) 0.53713(19) 0.09459(14) 0.0243(5) Uani 1 1 d .
H21 H -0.0665 0.6084 0.1007 0.029 Uiso 1 1 calc R
C22 C -0.08157(13) 0.49734(19) 0.01730(14) 0.0240(5) Uani 1 1 d .
H22 H -0.1003 0.5411 -0.0276 0.029 Uiso 1 1 calc R
C23 C -0.07428(12) 0.39071(19) 0.00655(13) 0.0218(5) Uani 1 1 d .
C24 C -0.04726(13) 0.32906(19) 0.07589(14) 0.0242(5) Uani 1 1 d .
H24 H -0.0428 0.2573 0.0715 0.029 Uiso 1 1 calc R
C25 C -0.02725(13) 0.37584(19) 0.15103(14) 0.0243(5) Uani 1 1 d .
H25 H -0.0085 0.3339 0.1969 0.029 Uiso 1 1 calc R
C26 C -0.10376(13) 0.1291(2) -0.20316(14) 0.0275(5) Uani 1 1 d .
H26 H -0.1353 0.1044 -0.2533 0.033 Uiso 1 1 calc R
C27 C -0.12402(13) 0.2189(2) -0.17356(14) 0.0271(5) Uani 1 1 d .
H27 H -0.1680 0.2542 -0.2036 0.033 Uiso 1 1 calc R
C28 C -0.07801(12) 0.25764(19) -0.09747(13) 0.0224(5) Uani 1 1 d .
C29 C -0.01362(13) 0.1994(2) -0.05540(14) 0.0264(5) Uani 1 1 d .
H29 H 0.0181 0.2207 -0.0043 0.032 Uiso 1 1 calc R
C30 C 0.00252(13) 0.1107(2) -0.08986(13) 0.0248(5) Uani 1 1 d .
H30 H 0.0458 0.0732 -0.0608 0.030 Uiso 1 1 calc R
C31 C -0.42289(13) 0.95199(19) 0.38233(14) 0.0230(5) Uani 1 1 d .
H31 H -0.4015 0.8914 0.3702 0.028 Uiso 1 1 calc R
C32 C -0.40256(13) 0.98202(19) 0.46230(14) 0.0238(5) Uani 1 1 d .
H32 H -0.3702 0.9406 0.5032 0.029 Uiso 1 1 calc R
C33 C -0.43092(12) 1.07557(19) 0.48190(13) 0.0213(4) Uani 1 1 d .
C34 C -0.48524(12) 1.1287(2) 0.41856(14) 0.0249(5) Uani 1 1 d .
H34 H -0.5084 1.1885 0.4293 0.030 Uiso 1 1 calc R
C35 C -0.50389(12) 1.09157(19) 0.34054(13) 0.0240(5) Uani 1 1 d .
H35 H -0.5404 1.1276 0.2992 0.029 Uiso 1 1 calc R
C36 C -0.43701(14) 1.3003(2) 0.70113(14) 0.0276(5) Uani 1 1 d .
H36 H -0.4375 1.3011 0.7543 0.033 Uiso 1 1 calc R
C37 C -0.42033(13) 1.20821(19) 0.67125(13) 0.0257(5) Uani 1 1 d .
H37 H -0.4094 1.1490 0.7039 0.031 Uiso 1 1 calc R
C38 C -0.41985(12) 1.20384(19) 0.59115(13) 0.0214(5) Uani 1 1 d .
C39 C -0.42977(12) 1.29795(19) 0.54870(13) 0.0235(5) Uani 1 1 d .
H39 H -0.4253 1.3006 0.4972 0.028 Uiso 1 1 calc R
C40 C -0.44612(13) 1.38623(19) 0.58359(13) 0.0247(5) Uani 1 1 d .
H40 H -0.4531 1.4479 0.5539 0.030 Uiso 1 1 calc R

loop_
_atom_site_aniso_label
_atom_site_aniso_U_11
_atom_site_aniso_U_22
_atom_site_aniso_U_33
_atom_site_aniso_U_23
_atom_site_aniso_U_13
_atom_site_aniso_U_12
Zn1 0.02148(13) 0.01961(14) 0.02037(13) 0.00025(10) 0.00486(10) 0.00024(10)
Zn2 0.02445(14) 0.02084(15) 0.01925(13) -0.00220(10) 0.00695(10) 0.00027(10)
O1 0.0244(8) 0.0204(9) 0.0360(9) -0.0048(7) -0.0021(7) 0.0026(7)
O1W 0.0365(11) 0.0688(15) 0.0314(10) -0.0173(10) 0.0116(9) -0.0204(10)
O2 0.0277(9) 0.0274(10) 0.0615(13) 0.0095(9) 0.0142(9) -0.0018(8)
O2W 0.0387(11) 0.0555(14) 0.0380(11) -0.0179(10) 0.0165(9) -0.0222(10)
O3 0.0242(8) 0.0254(10) 0.0481(11) -0.0057(8) 0.0129(8) 0.0006(7)
O4 0.0283(9) 0.0394(12) 0.0492(12) -0.0107(10) 0.0104(8) -0.0035(8)
O5 0.0216(8) 0.0448(12) 0.0304(9) 0.0056(8) 0.0024(7) 0.0016(8)
O6 0.0348(10) 0.0407(12) 0.0479(11) 0.0136(10) 0.0212(9) 0.0111(9)
O7 0.0269(9) 0.0506(13) 0.0348(10) -0.0153(9) 0.0013(7) 0.0057(8)
O8 0.0348(10) 0.0499(13) 0.0260(9) -0.0108(9) 0.0065(7) -0.0034(9)
N1 0.0240(9) 0.0220(10) 0.0199(9) 0.0000(8) 0.0057(7) 0.0019(8)
N2 0.0274(10) 0.0256(11) 0.0200(9) -0.0014(8) 0.0041(8) 0.0067(8)
N3 0.0244(9) 0.0217(10) 0.0237(9) -0.0022(8) 0.0069(7) 0.0009(8)
N4 0.0240(9) 0.0230(10) 0.0215(9) -0.0015(8) 0.0081(7) 0.0009(8)
N5 0.0255(9) 0.0237(11) 0.0179(9) 0.0001(8) 0.0051(7) 0.0032(8)
N6 0.0269(10) 0.0207(10) 0.0192(9) -0.0003(8) 0.0045(7) 0.0000(8)
C1 0.0215(11) 0.0198(12) 0.0396(13) 0.0039(11) 0.0077(10) 0.0040(9)
C2 0.0345(14) 0.0400(17) 0.0487(16) 0.0078(14) 0.0213(12) 0.0094(12)
C3 0.0576(19) 0.0463(19) 0.0342(14) 0.0067(14) 0.0189(13) 0.0116(15)
C4 0.0371(14) 0.0371(16) 0.0353(14) 0.0046(12) 0.0013(11) 0.0028(12)
C5 0.0225(11) 0.0298(14) 0.0438(15) 0.0046(12) 0.0078(10) 0.0005(10)
C6 0.0241(11) 0.0193(12) 0.0349(12) 0.0039(10) 0.0095(9) 0.0029(9)
C7 0.0213(11) 0.0220(13) 0.0477(15) 0.0011(11) 0.0085(10) 0.0017(9)
C8 0.0244(11) 0.0248(12) 0.0257(11) -0.0013(10) 0.0101(9) 0.0025(9)
C9 0.0307(13) 0.0334(15) 0.0400(14) 0.0065(12) 0.0133(11) 0.0098(11)
C10 0.0265(12) 0.0280(14) 0.0310(12) 0.0033(11) 0.0112(10) 0.0031(10)
C11 0.0151(10) 0.0384(15) 0.0314(12) -0.0013(11) 0.0040(9) 0.0009(9)
C12 0.0200(12) 0.050(2) 0.0627(19) -0.0257(17) 0.0017(12) 0.0037(12)
C13 0.0268(15) 0.0337(18) 0.121(4) -0.007(2) 0.0232(18) -0.0016(12)
C14 0.0420(18) 0.052(2) 0.126(4) 0.057(3) 0.048(2) 0.0271(16)
C15 0.0314(14) 0.091(3) 0.0404(16) 0.0233(18) 0.0152(12) 0.0243(16)
C16 0.0178(10) 0.0374(15) 0.0310(12) -0.0028(11) 0.0020(9) 0.0038(10)
C17 0.0241(13) 0.071(2) 0.0421(15) 0.0192(16) 0.0097(11) 0.0079(13)
C18 0.0226(11) 0.0306(14) 0.0351(13) 0.0019(11) 0.0048(10) 0.0006(10)
C19 0.0264(14) 0.061(2) 0.073(2) -0.0340(19) -0.0076(14) 0.0078(14)
C20 0.0272(12) 0.0364(15) 0.0251(12) -0.0010(11) 0.0010(10) 0.0010(11)
C21 0.0287(11) 0.0192(12) 0.0257(11) 0.0012(9) 0.0103(9) 0.0014(9)
C22 0.0279(11) 0.0232(12) 0.0206(10) 0.0048(9) 0.0079(9) 0.0043(9)
C23 0.0189(10) 0.0251(12) 0.0211(10) -0.0014(9) 0.0064(8) 0.0002(9)
C24 0.0304(12) 0.0179(11) 0.0261(11) 0.0005(9) 0.0117(9) 0.0036(9)
C25 0.0286(11) 0.0226(12) 0.0208(10) 0.0046(9) 0.0070(9) 0.0050(9)
C26 0.0251(11) 0.0318(14) 0.0215(11) -0.0039(10) 0.0025(9) 0.0012(10)
C27 0.0253(11) 0.0297(13) 0.0230(11) -0.0016(10) 0.0038(9) 0.0049(10)
C28 0.0236(11) 0.0243(12) 0.0204(10) -0.0021(9) 0.0088(8) 0.0006(9)
C29 0.0233(11) 0.0335(14) 0.0199(10) -0.0045(10) 0.0039(8) 0.0029(10)
C30 0.0227(11) 0.0280(13) 0.0221(10) -0.0004(10) 0.0056(8) 0.0051(9)
C31 0.0239(11) 0.0201(12) 0.0264(11) 0.0011(9) 0.0103(9) 0.0009(9)
C32 0.0260(11) 0.0229(12) 0.0216(10) 0.0030(9) 0.0067(9) 0.0009(9)
C33 0.0232(10) 0.0218(12) 0.0197(10) -0.0010(9) 0.0084(8) -0.0013(9)
C34 0.0217(11) 0.0273(13) 0.0248(11) -0.0041(10) 0.0066(9) 0.0031(9)
C35 0.0223(11) 0.0267(13) 0.0208(10) 0.0008(10) 0.0044(8) 0.0019(9)
C36 0.0357(13) 0.0290(14) 0.0170(10) -0.0002(10) 0.0073(9) 0.0017(10)
C37 0.0340(12) 0.0235(13) 0.0183(10) 0.0022(9) 0.0072(9) 0.0010(10)
C38 0.0174(10) 0.0249(12) 0.0208(10) -0.0021(9) 0.0051(8) -0.0010(8)
C39 0.0233(11) 0.0297(13) 0.0167(10) 0.0012(9) 0.0059(8) -0.0033(9)
C40 0.0272(11) 0.0237(12) 0.0218(10) 0.0039(9) 0.0066(9) -0.0011(9)

loop_
_atom_type_symbol
_atom_type_description
_atom_type_scat_dispersion_real
_atom_type_scat_dispersion_imag
_atom_type_scat_source
C C 0.0033 0.0016 'International Tables Vol C Tables 4.2.6.8 and 6.1.1.4'
H H 0.0000 0.0000 'International Tables Vol C Tables 4.2.6.8 and 6.1.1.4'
N N 0.0061 0.0033 'International Tables Vol C Tables 4.2.6.8 and 6.1.1.4'
O O 0.0106 0.0060 'International Tables Vol C Tables 4.2.6.8 and 6.1.1.4'
Zn Zn 0.2839 1.4301 'International Tables Vol C Tables 4.2.6.8 and 6.1.1.4'

loop_
_geom_angle_atom_site_label_1
_geom_angle_atom_site_label_2
_geom_angle_atom_site_label_3
_geom_angle
_geom_angle_site_symmetry_1
_geom_angle_site_symmetry_3
O1 Zn1 O5 110.84(8) . 4_676
O1 Zn1 N3 121.99(8) . 4_566
O5 Zn1 N3 115.41(8) 4_676 4_566
O1 Zn1 N1 102.08(7) . .
O5 Zn1 N1 99.91(7) 4_676 .
N3 Zn1 N1 102.44(8) 4_566 .
O3 Zn2 O7 97.31(8) . .
O3 Zn2 N4 110.09(8) . .
O7 Zn2 N4 122.35(8) . .
O3 Zn2 N6 111.85(8) . 4_585
O7 Zn2 N6 109.13(8) . 4_585
N4 Zn2 N6 105.98(8) . 4_585
C8 O1 Zn1 116.52(16) . .
C10 O3 Zn2 113.80(16) . .
C18 O5 Zn1 110.69(16) . 4_475
C20 O7 Zn2 111.51(16) . .
C25 N1 C21 116.7(2) . .
C25 N1 Zn1 119.68(15) . .
C21 N1 Zn1 123.54(16) . .
C28 N2 C23 127.8(2) . .
C26 N3 C30 116.7(2) . .
C26 N3 Zn1 119.99(15) . 4_565
C30 N3 Zn1 122.27(15) . 4_565
C35 N4 C31 116.45(19) . .
C35 N4 Zn2 119.97(15) . .
C31 N4 Zn2 122.76(16) . .
C33 N5 C38 127.5(2) . .
C36 N6 C40 115.6(2) . .
C36 N6 Zn2 122.79(15) . 4_586
C40 N6 Zn2 121.58(16) . 4_586
C2 C1 C6 119.4(2) . .
C2 C1 C7 117.7(2) . .
C6 C1 C7 123.0(2) . .
C3 C2 C1 121.7(3) . .
C2 C3 C4 119.2(3) . .
C5 C4 C3 119.7(2) . .
C4 C5 C6 121.9(2) . .
C1 C6 C5 118.0(2) . .
C1 C6 C9 122.4(2) . .
C5 C6 C9 119.6(2) . .
C1 C7 C8 115.9(2) . .
O2 C8 O1 124.4(2) . .
O2 C8 C7 122.7(2) . .
O1 C8 C7 113.0(2) . .
C6 C9 C10 112.6(2) . .
O4 C10 O3 123.5(2) . .
O4 C10 C9 120.8(2) . .
O3 C10 C9 115.7(2) . .
C12 C11 C16 119.5(3) . .
C12 C11 C17 117.7(3) . .
C16 C11 C17 122.7(3) . .
C13 C12 C11 122.0(3) . .
C12 C13 C14 120.3(3) . .
C13 C14 C15 119.3(3) . .
C14 C15 C16 121.2(3) . .
C11 C16 C15 117.6(3) . .
C11 C16 C19 123.6(3) . .
C15 C16 C19 118.7(3) . .
C11 C17 C18 111.4(2) . .
O6 C18 O5 123.1(2) . .
O6 C18 C17 121.6(2) . .
O5 C18 C17 115.3(2) . .
C16 C19 C20 116.8(2) . .
O8 C20 O7 123.2(2) . .
O8 C20 C19 117.9(2) . .
O7 C20 C19 118.9(2) . .
N1 C21 C22 123.4(2) . .
C21 C22 C23 119.4(2) . .
N2 C23 C24 123.7(2) . .
N2 C23 C22 118.5(2) . .
C24 C23 C22 117.7(2) . .
C25 C24 C23 118.9(2) . .
N1 C25 C24 123.9(2) . .
N3 C26 C27 123.4(2) . .
C26 C27 C28 119.7(2) . .
N2 C28 C29 124.8(2) . .
N2 C28 C27 118.3(2) . .
C29 C28 C27 116.8(2) . .
C30 C29 C28 119.6(2) . .
N3 C30 C29 123.8(2) . .
N4 C31 C32 123.4(2) . .
C31 C32 C33 119.4(2) . .
N5 C33 C34 123.5(2) . .
N5 C33 C32 119.2(2) . .
C34 C33 C32 117.3(2) . .
C35 C34 C33 119.2(2) . .
N4 C35 C34 123.9(2) . .
N6 C36 C37 124.0(2) . .
C36 C37 C38 119.5(2) . .
N5 C38 C39 125.4(2) . .
N5 C38 C37 117.8(2) . .
C39 C38 C37 116.7(2) . .
C40 C39 C38 119.3(2) . .
N6 C40 C39 124.3(2) . .

loop_
_geom_bond_atom_site_label_1
_geom_bond_atom_site_label_2
_geom_bond_distance
_geom_bond_site_symmetry_2
Zn1 O1 1.9279(17) .
Zn1 O5 1.9703(17) 4_676
Zn1 N3 2.010(2) 4_566
Zn1 N1 2.0510(19) .
Zn2 O3 1.9560(17) .
Zn2 O7 1.9805(18) .
Zn2 N4 2.0261(19) .
Zn2 N6 2.050(2) 4_585
O1 C8 1.284(3) .
O2 C8 1.224(3) .
O3 C10 1.284(3) .
O4 C10 1.231(3) .
O5 C18 1.291(3) .
O5 Zn1 1.9704(17) 4_475
O6 C18 1.214(3) .
O7 C20 1.275(3) .
O8 C20 1.227(3) .
N1 C25 1.341(3) .
N1 C21 1.345(3) .
N2 C28 1.374(3) .
N2 C23 1.382(3) .
N3 C26 1.346(3) .
N3 C30 1.347(3) .
N3 Zn1 2.010(2) 4_565
N4 C35 1.349(3) .
N4 C31 1.355(3) .
N5 C33 1.377(3) .
N5 C38 1.381(3) .
N6 C36 1.347(3) .
N6 C40 1.350(3) .
N6 Zn2 2.050(2) 4_586
C1 C2 1.391(4) .
C1 C6 1.393(3) .
C1 C7 1.513(3) .
C2 C3 1.378(4) .
C3 C4 1.382(4) .
C4 C5 1.374(4) .
C5 C6 1.401(3) .
C6 C9 1.510(4) .
C7 C8 1.517(3) .
C9 C10 1.523(3) .
C11 C12 1.380(4) .
C11 C16 1.389(3) .
C11 C17 1.513(4) .
C12 C13 1.347(5) .
C13 C14 1.359(6) .
C14 C15 1.389(6) .
C15 C16 1.400(4) .
C16 C19 1.495(4) .
C17 C18 1.524(3) .
C19 C20 1.521(4) .
C21 C22 1.369(3) .
C22 C23 1.394(3) .
C23 C24 1.390(3) .
C24 C25 1.374(3) .
C26 C27 1.367(3) .
C27 C28 1.406(3) .
C28 C29 1.396(3) .
C29 C30 1.367(3) .
C31 C32 1.371(3) .
C32 C33 1.400(3) .
C33 C34 1.399(3) .
C34 C35 1.371(3) .
C36 C37 1.369(3) .
C37 C38 1.401(3) .
C38 C39 1.396(3) .
C39 C40 1.368(3) .

loop_
_geom_hbond_atom_site_label_D
_geom_hbond_atom_site_label_H
_geom_hbond_atom_site_label_A
_geom_hbond_distance_DH
_geom_hbond_distance_HA
_geom_hbond_distance_DA
_geom_hbond_angle_DHA
_geom_hbond_site_symmetry_A
O1W H1WA O4 0.861(17) 1.864(18) 2.722(3) 174(3) .
O1W H1WB O5 0.864(17) 1.919(18) 2.763(3) 165(3) 3_475
O2W H2WA O8 0.841(17) 1.952(18) 2.777(3) 167(3) 2_445
O2W H2WB O2 0.851(17) 1.944(18) 2.793(3) 176(3) .
N2 H2N O1W 0.870(17) 1.922(18) 2.774(3) 166(3) 4_575
N5 H5N O2W 0.859(17) 1.956(18) 2.801(3) 167(3) 4_576
